data_7205545
loop_
_publ_author_name
'Wright, Iain A.'
'Skabara, Peter J.'
'Forgie, John C.'
'Kanibolotsky, Alexander L.'
'Gonz\'alez, Blanca'
'Coles, Simon J.'
'Gambino, Salvatore'
'Samuel, Ifor D. W.'

_publ_section_title
;
 Electronic, redox and charge transport properties of an unusual hybrid
 structure: a bis(septithiophene) bridged by a fused tetrathiafulvalene
 (TTF)
;
_journal_issue 5
_journal_name_full 'Journal of Materials Chemistry'
_journal_page_first 1462
_journal_paper_doi 10.1039/c0jm02293d
_journal_volume 21
_journal_year 2011
_chemical_formula_sum 'C87 H84 S20'
_chemical_formula_weight 1770.74
_chemical_name_systematic
;
?
;
_space_group_IT_number 2
_symmetry_cell_setting triclinic
_symmetry_space_group_name_Hall '-P 1'
_symmetry_space_group_name_H-M 'P -1'
_atom_sites_solution_hydrogens geom
_atom_sites_solution_primary direct
_atom_sites_solution_secondary difmap
_audit_creation_method SHELXL-97
_cell_angle_alpha 82.8950(10)
_cell_angle_beta 74.031(2)
_cell_angle_gamma 66.263(2)
_cell_formula_units_Z 1
_cell_length_a 11.7929(2)
_cell_length_b 12.7339(3)
_cell_length_c 15.5721(4)
_cell_measurement_reflns_used 28031
_cell_measurement_temperature 120(2)
_cell_measurement_theta_max 27.48
_cell_measurement_theta_min 2.91
_cell_volume 2057.80(9)
_computing_cell_refinement 'DENZO, COLLECT'
_computing_data_reduction 'DENZO, COLLECT'
_computing_molecular_graphics 'PLATON (Spek, 2003)'
_computing_structure_refinement 'SHELXL-97 (Sheldrick, 2008)'
_computing_structure_solution 'Sheldrick, G.M. (2008). Acta Cryst. A64, 112-1'
_diffrn_ambient_temperature 120(2)
_diffrn_detector_area_resol_mean 9.091
_diffrn_measured_fraction_theta_full 0.967
_diffrn_measured_fraction_theta_max 0.967
_diffrn_measurement_device_type 'Bruker-Nonius KappaCCD Area Detector'
_diffrn_measurement_method '\f and \w scans'
_diffrn_radiation_monochromator graphite
_diffrn_radiation_source 'Bruker-Nonius FR591 rotating anode'
_diffrn_radiation_type MoK\a
_diffrn_radiation_wavelength 0.71073
_diffrn_reflns_av_R_equivalents 0.0498
_diffrn_reflns_av_sigmaI/netI 0.0479
_diffrn_reflns_limit_h_max 15
_diffrn_reflns_limit_h_min -13
_diffrn_reflns_limit_k_max 16
_diffrn_reflns_limit_k_min -16
_diffrn_reflns_limit_l_max 20
_diffrn_reflns_limit_l_min -20
_diffrn_reflns_number 37249
_diffrn_reflns_theta_full 27.50
_diffrn_reflns_theta_max 27.50
_diffrn_reflns_theta_min 2.93
_diffrn_standards_decay_% negligible
_diffrn_standards_number none
_exptl_absorpt_coefficient_mu 0.568
_exptl_absorpt_correction_T_max 0.9667
_exptl_absorpt_correction_T_min 0.8948
_exptl_absorpt_correction_type multi-scan
_exptl_absorpt_process_details 'SADABS V2.10 (Sheldrick, G.M., 2003)'
_exptl_crystal_colour 'dark orange'
_exptl_crystal_density_diffrn 1.429
_exptl_crystal_density_method 'not measured'
_exptl_crystal_description slab
_exptl_crystal_F_000 926
_exptl_crystal_size_max 0.20
_exptl_crystal_size_mid 0.20
_exptl_crystal_size_min 0.06
_refine_diff_density_max 1.370
_refine_diff_density_min -1.559
_refine_diff_density_rms 0.089
_refine_ls_extinction_method none
_refine_ls_goodness_of_fit_ref 1.021
_refine_ls_hydrogen_treatment mixed
_refine_ls_matrix_type full
_refine_ls_number_parameters 474
_refine_ls_number_reflns 9158
_refine_ls_number_restraints 0
_refine_ls_restrained_S_all 1.021
_refine_ls_R_factor_all 0.0702
_refine_ls_R_factor_gt 0.0532
_refine_ls_shift/su_max 0.001
_refine_ls_shift/su_mean 0.000
_refine_ls_structure_factor_coef Fsqd
_refine_ls_weighting_details 'calc w=1/[\s^2^(Fo^2^)+(0.0753P)^2^+3.0224P] where P=(Fo^2^+2Fc^2^)/3'
_refine_ls_weighting_scheme calc
_refine_ls_wR_factor_gt 0.1385
_refine_ls_wR_factor_ref 0.1500
_reflns_number_gt 7216
_reflns_number_total 9158
_reflns_threshold_expression >2\s(I)
_cod_data_source_file C0JM02293D.TXT
_cod_data_source_block 2010src0100
_cod_depositor_comments
;
The following automatic conversions were performed:
'_symmetry_cell_setting' value 'Triclinic' changed to 'triclinic'
according to '/home/saulius/struct/CIF-dictionaries/cif_core.dic'
dictionary named 'cif_core.dic' version 2.4.1 from 2010-06-29.

Automatic conversion script
Id: cif_fix_enum 1555 2011-01-17 13:19:09Z saulius 
;
_cod_original_cell_volume 2057.80(8)
_cod_original_sg_symbol_H-M P-1
_cod_database_code 7205545

loop_
_symmetry_equiv_pos_as_xyz
'x, y, z'
'-x, -y, -z'

loop_
_atom_site_label
_atom_site_type_symbol
_atom_site_fract_x
_atom_site_fract_y
_atom_site_fract_z
_atom_site_U_iso_or_equiv
_atom_site_adp_type
_atom_site_occupancy
_atom_site_symmetry_multiplicity
_atom_site_calc_flag
_atom_site_refinement_flags
_atom_site_disorder_assembly
_atom_site_disorder_group
C44 C -0.5000 2.0000 1.0000 0.096(3) Uiso 1 2 d S . .
S10 S -0.38431(11) 1.88945(11) 0.98800(8) 0.0587(3) Uiso 1 1 d . . .
C1 C 0.5488(3) 0.8033(2) 0.32177(19) 0.0245(6) Uani 1 1 d . . .
C2 C 0.5479(3) 0.7036(2) 0.36691(18) 0.0219(6) Uani 1 1 d . . .
C3 C 0.6252(3) 0.6028(2) 0.31483(18) 0.0207(6) Uani 1 1 d . . .
C4 C 0.6831(3) 0.6255(2) 0.22930(18) 0.0213(6) Uani 1 1 d . . .
C5 C 0.5197(3) 0.5324(2) 0.46691(18) 0.0213(6) Uani 1 1 d . . .
C6 C 0.4884(3) 0.9208(2) 0.35036(19) 0.0256(6) Uani 1 1 d . . .
C7 C 0.5023(3) 1.0158(3) 0.3052(2) 0.0327(7) Uani 1 1 d . . .
H7 H 0.5564 1.0132 0.2470 0.039 Uiso 1 1 calc R . .
C8 C 0.4283(3) 1.1181(3) 0.3536(2) 0.0330(7) Uani 1 1 d . . .
H8 H 0.4265 1.1914 0.3308 0.040 Uiso 1 1 calc R . .
C9 C 0.3594(3) 1.1013(2) 0.4368(2) 0.0264(6) Uani 1 1 d . . .
C10 C 0.2768(3) 1.1812(2) 0.5080(2) 0.0249(6) Uani 1 1 d . . .
C11 C 0.2274(3) 1.1566(3) 0.5946(2) 0.0295(7) Uani 1 1 d . . .
H11 H 0.2436 1.0806 0.6173 0.035 Uiso 1 1 calc R . .
C12 C 0.1505(3) 1.2546(3) 0.6467(2) 0.0289(7) Uani 1 1 d . . .
H12 H 0.1094 1.2514 0.7081 0.035 Uiso 1 1 calc R . .
C13 C 0.1404(3) 1.3553(2) 0.60017(19) 0.0234(6) Uani 1 1 d . . .
C14 C 0.0637(3) 1.4701(2) 0.63488(19) 0.0230(6) Uani 1 1 d . . .
C15 C 0.0504(3) 1.5760(2) 0.5962(2) 0.0249(6) Uani 1 1 d . . .
C16 C -0.0419(3) 1.6666(3) 0.6548(2) 0.0289(7) Uani 1 1 d . . .
H16 H -0.0628 1.7455 0.6389 0.035 Uiso 1 1 calc R . .
C17 C -0.0973(3) 1.6307(3) 0.7348(2) 0.0288(7) Uani 1 1 d . . .
C18 C -0.1942(3) 1.7003(3) 0.8123(2) 0.0360(8) Uani 1 1 d . . .
H18A H -0.2151 1.6489 0.8605 0.054 Uiso 1 1 calc R . .
H18B H -0.2717 1.7503 0.7935 0.054 Uiso 1 1 calc R . .
H18C H -0.1592 1.7472 0.8336 0.054 Uiso 1 1 calc R . .
C19 C 0.1208(3) 1.5943(3) 0.5028(2) 0.0281(6) Uani 1 1 d . . .
H19A H 0.0943 1.5626 0.4602 0.034 Uiso 1 1 calc R . .
H19B H 0.2135 1.5502 0.4964 0.034 Uiso 1 1 calc R . .
C20 C 0.0991(3) 1.7187(3) 0.4770(2) 0.0318(7) Uani 1 1 d . . .
H20A H 0.1254 1.7512 0.5191 0.038 Uiso 1 1 calc R . .
H20B H 0.0068 1.7633 0.4820 0.038 Uiso 1 1 calc R . .
C21 C 0.1739(3) 1.7310(3) 0.3820(2) 0.0308(7) Uani 1 1 d . . .
H21A H 0.2655 1.6820 0.3759 0.037 Uiso 1 1 calc R . .
H21B H 0.1434 1.7034 0.3396 0.037 Uiso 1 1 calc R . .
C22 C 0.1602(4) 1.8542(3) 0.3577(2) 0.0360(8) Uani 1 1 d . . .
H22A H 0.0686 1.9023 0.3629 0.043 Uiso 1 1 calc R . .
H22B H 0.1880 1.8821 0.4017 0.043 Uiso 1 1 calc R . .
C23 C 0.2358(4) 1.8701(3) 0.2647(2) 0.0413(8) Uani 1 1 d . . .
H23A H 0.2063 1.8451 0.2202 0.050 Uiso 1 1 calc R . .
H23B H 0.3274 1.8210 0.2586 0.050 Uiso 1 1 calc R . .
C24 C 0.2214(4) 1.9943(4) 0.2451(3) 0.0535(11) Uani 1 1 d . . .
H24A H 0.2718 2.0008 0.1846 0.080 Uiso 1 1 calc R . .
H24B H 0.2519 2.0191 0.2884 0.080 Uiso 1 1 calc R . .
H24C H 0.1311 2.0430 0.2497 0.080 Uiso 1 1 calc R . .
C25 C 0.7626(3) 0.5488(2) 0.15578(19) 0.0227(6) Uani 1 1 d . . .
C26 C 0.7909(3) 0.5755(3) 0.0666(2) 0.0309(7) Uani 1 1 d . . .
H26 H 0.7600 0.6514 0.0432 0.037 Uiso 1 1 calc R . .
C27 C 0.8707(3) 0.4786(3) 0.0131(2) 0.0308(7) Uani 1 1 d . . .
H27 H 0.8986 0.4829 -0.0501 0.037 Uiso 1 1 calc R . .
C28 C 0.9040(3) 0.3780(2) 0.06100(18) 0.0226(6) Uani 1 1 d . . .
C29 C 0.9847(3) 0.2624(2) 0.03078(19) 0.0233(6) Uani 1 1 d . . .
C30 C 1.0290(3) 0.1659(3) 0.0807(2) 0.0274(6) Uani 1 1 d . . .
H30 H 1.0140 0.1665 0.1438 0.033 Uiso 1 1 calc R . .
C31 C 1.0989(3) 0.0650(3) 0.0303(2) 0.0279(6) Uani 1 1 d . . .
H31 H 1.1349 -0.0087 0.0562 0.034 Uiso 1 1 calc R . .
C32 C 1.1098(3) 0.0835(2) -0.0592(2) 0.0260(6) Uani 1 1 d . . .
C33 C 1.1642(3) 0.0004(3) -0.1309(2) 0.0296(7) Uani 1 1 d . . .
C34 C 1.2639(3) -0.1048(3) -0.1393(2) 0.0339(7) Uani 1 1 d . . .
C35 C 1.2766(3) -0.1611(3) -0.2176(2) 0.0391(9) Uani 1 1 d . . .
H35 H 1.3412 -0.2347 -0.2342 0.047 Uiso 1 1 calc R . .
C36 C 1.1912(4) -0.1031(3) -0.2660(2) 0.0369(8) Uani 1 1 d . . .
C37 C 1.1751(4) -0.1399(3) -0.3478(2) 0.0465(10) Uani 1 1 d . . .
H37A H 1.1042 -0.0787 -0.3676 0.070 Uiso 1 1 calc R . .
H37B H 1.1565 -0.2095 -0.3341 0.070 Uiso 1 1 calc R . .
H37C H 1.2540 -0.1559 -0.3953 0.070 Uiso 1 1 calc R . .
C38 C 1.3483(3) -0.1575(3) -0.0769(3) 0.0399(8) Uani 1 1 d . . .
H38A H 1.3405 -0.0969 -0.0388 0.048 Uiso 1 1 calc R . .
H38B H 1.4383 -0.1909 -0.1119 0.048 Uiso 1 1 calc R . .
C39 C 1.3150(3) -0.2514(3) -0.0169(3) 0.0420(9) Uani 1 1 d . . .
H39A H 1.2257 -0.2169 0.0191 0.050 Uiso 1 1 calc R . .
H39B H 1.3196 -0.3100 -0.0554 0.050 Uiso 1 1 calc R . .
C40 C 1.4016(3) -0.3104(3) 0.0461(3) 0.0414(9) Uani 1 1 d . . .
H40A H 1.4908 -0.3472 0.0104 0.050 Uiso 1 1 calc R . .
H40B H 1.3989 -0.2519 0.0839 0.050 Uiso 1 1 calc R . .
C41 C 1.3634(4) -0.4004(3) 0.1058(3) 0.0452(9) Uani 1 1 d . . .
H41A H 1.3683 -0.4595 0.0677 0.054 Uiso 1 1 calc R . .
H41B H 1.2732 -0.3636 0.1397 0.054 Uiso 1 1 calc R . .
C42 C 1.4450(4) -0.4589(3) 0.1715(3) 0.0507(10) Uani 1 1 d . . .
H42A H 1.5351 -0.4964 0.1378 0.061 Uiso 1 1 calc R . .
H42B H 1.4404 -0.3999 0.2097 0.061 Uiso 1 1 calc R . .
C43 C 1.4050(4) -0.5476(4) 0.2307(3) 0.0564(11) Uani 1 1 d . . .
H43A H 1.4615 -0.5821 0.2712 0.085 Uiso 1 1 calc R . .
H43B H 1.4111 -0.6073 0.1936 0.085 Uiso 1 1 calc R . .
H43C H 1.3166 -0.5109 0.2657 0.085 Uiso 1 1 calc R . .
S1 S 0.64512(7) 0.77206(6) 0.21418(5) 0.02679(18) Uani 1 1 d . . .
S2 S 0.46619(7) 0.68264(6) 0.47522(5) 0.02406(17) Uani 1 1 d . . .
S3 S 0.63064(7) 0.47189(6) 0.36635(5) 0.02430(17) Uani 1 1 d . . .
S4 S 0.38404(7) 0.95787(6) 0.45464(5) 0.02568(17) Uani 1 1 d . . .
S5 S 0.22758(7) 1.32780(6) 0.49019(5) 0.02517(17) Uani 1 1 d . . .
S6 S -0.03725(7) 1.48305(6) 0.74134(5) 0.02721(18) Uani 1 1 d . . .
S7 S 0.83533(7) 0.40291(6) 0.17366(5) 0.02512(17) Uani 1 1 d . . .
S8 S 1.03397(7) 0.22897(6) -0.08147(5) 0.02738(18) Uani 1 1 d . . .
S9 S 1.08891(9) 0.02682(7) -0.21688(5) 0.0339(2) Uani 1 1 d . . .

loop_
_atom_site_aniso_label
_atom_site_aniso_U_11
_atom_site_aniso_U_22
_atom_site_aniso_U_33
_atom_site_aniso_U_23
_atom_site_aniso_U_13
_atom_site_aniso_U_12
C1 0.0258(15) 0.0220(14) 0.0205(14) -0.0033(11) 0.0012(11) -0.0076(12)
C2 0.0216(14) 0.0222(14) 0.0185(13) -0.0022(11) -0.0004(10) -0.0076(11)
C3 0.0252(15) 0.0174(13) 0.0186(13) -0.0017(10) -0.0033(11) -0.0084(11)
C4 0.0232(15) 0.0179(13) 0.0192(13) -0.0043(10) 0.0000(11) -0.0065(11)
C5 0.0230(14) 0.0194(13) 0.0177(13) -0.0053(10) 0.0006(10) -0.0066(11)
C6 0.0277(16) 0.0198(14) 0.0219(14) -0.0045(11) 0.0018(11) -0.0057(12)
C7 0.0400(19) 0.0234(15) 0.0244(16) -0.0016(12) 0.0068(13) -0.0110(14)
C8 0.0404(19) 0.0209(15) 0.0294(16) -0.0015(12) 0.0024(13) -0.0103(13)
C9 0.0280(16) 0.0195(14) 0.0256(15) -0.0038(11) -0.0024(12) -0.0048(12)
C10 0.0272(16) 0.0172(13) 0.0264(15) -0.0039(11) -0.0032(12) -0.0059(11)
C11 0.0372(18) 0.0180(14) 0.0280(16) -0.0020(12) -0.0031(13) -0.0080(12)
C12 0.0340(17) 0.0247(15) 0.0223(15) -0.0022(12) -0.0008(12) -0.0090(13)
C13 0.0275(15) 0.0216(14) 0.0196(14) -0.0026(11) -0.0049(11) -0.0081(12)
C14 0.0242(15) 0.0207(14) 0.0237(14) -0.0044(11) -0.0056(11) -0.0074(11)
C15 0.0302(16) 0.0199(14) 0.0248(15) -0.0012(11) -0.0105(12) -0.0072(12)
C16 0.0369(18) 0.0192(14) 0.0320(16) -0.0020(12) -0.0135(13) -0.0086(13)
C17 0.0324(17) 0.0230(15) 0.0298(16) -0.0084(12) -0.0077(13) -0.0072(13)
C18 0.0406(19) 0.0247(16) 0.0389(19) -0.0112(14) -0.0059(15) -0.0082(14)
C19 0.0351(17) 0.0228(15) 0.0261(15) -0.0017(12) -0.0087(13) -0.0098(13)
C20 0.0425(19) 0.0272(16) 0.0276(16) 0.0007(12) -0.0114(14) -0.0140(14)
C21 0.0406(18) 0.0253(16) 0.0294(16) 0.0014(12) -0.0101(13) -0.0151(14)
C22 0.050(2) 0.0279(17) 0.0345(18) 0.0048(14) -0.0153(15) -0.0175(15)
C23 0.051(2) 0.040(2) 0.0368(19) 0.0090(15) -0.0138(16) -0.0230(17)
C24 0.067(3) 0.051(2) 0.057(3) 0.027(2) -0.029(2) -0.036(2)
C25 0.0237(15) 0.0188(13) 0.0222(14) -0.0044(11) -0.0007(11) -0.0068(11)
C26 0.0401(18) 0.0211(15) 0.0216(15) -0.0014(11) 0.0010(13) -0.0072(13)
C27 0.0400(18) 0.0256(15) 0.0186(14) -0.0044(12) 0.0006(12) -0.0084(13)
C28 0.0262(15) 0.0231(14) 0.0176(13) -0.0067(11) -0.0013(11) -0.0093(12)
C29 0.0249(15) 0.0252(15) 0.0189(14) -0.0078(11) 0.0014(11) -0.0110(12)
C30 0.0319(17) 0.0251(15) 0.0236(15) -0.0062(12) -0.0021(12) -0.0110(13)
C31 0.0303(16) 0.0209(14) 0.0291(16) -0.0027(12) -0.0028(12) -0.0087(12)
C32 0.0256(16) 0.0200(14) 0.0281(15) -0.0083(12) 0.0040(12) -0.0091(12)
C33 0.0326(17) 0.0236(15) 0.0301(16) -0.0110(12) 0.0086(12) -0.0160(13)
C34 0.0281(17) 0.0271(16) 0.0431(19) -0.0126(14) 0.0069(14) -0.0140(13)
C35 0.0369(19) 0.0316(17) 0.042(2) -0.0219(15) 0.0180(15) -0.0189(15)
C36 0.047(2) 0.0298(17) 0.0280(17) -0.0117(13) 0.0125(15) -0.0199(15)
C37 0.066(3) 0.038(2) 0.0307(18) -0.0180(15) 0.0098(17) -0.0238(18)
C38 0.0262(18) 0.0305(17) 0.060(2) -0.0177(16) 0.0014(15) -0.0108(14)
C39 0.0321(19) 0.0342(19) 0.059(2) -0.0165(17) -0.0064(16) -0.0111(15)
C40 0.0309(19) 0.039(2) 0.055(2) -0.0164(17) -0.0078(16) -0.0114(15)
C41 0.037(2) 0.0357(19) 0.066(3) -0.0150(18) -0.0193(18) -0.0088(16)
C42 0.042(2) 0.040(2) 0.073(3) -0.016(2) -0.023(2) -0.0078(17)
C43 0.052(3) 0.040(2) 0.081(3) -0.004(2) -0.036(2) -0.0085(19)
S1 0.0340(4) 0.0194(3) 0.0195(4) -0.0025(3) 0.0039(3) -0.0089(3)
S2 0.0295(4) 0.0177(3) 0.0183(3) -0.0039(3) 0.0033(3) -0.0073(3)
S3 0.0303(4) 0.0176(3) 0.0185(3) -0.0039(3) 0.0029(3) -0.0076(3)
S4 0.0322(4) 0.0170(3) 0.0211(4) -0.0031(3) 0.0026(3) -0.0079(3)
S5 0.0309(4) 0.0174(3) 0.0224(4) -0.0023(3) -0.0025(3) -0.0066(3)
S6 0.0323(4) 0.0209(4) 0.0247(4) -0.0060(3) -0.0010(3) -0.0089(3)
S7 0.0313(4) 0.0208(3) 0.0178(3) -0.0052(3) 0.0005(3) -0.0074(3)
S8 0.0340(4) 0.0218(4) 0.0209(4) -0.0073(3) 0.0035(3) -0.0100(3)
S9 0.0505(5) 0.0242(4) 0.0219(4) -0.0082(3) 0.0052(3) -0.0162(4)

loop_
_atom_type_symbol
_atom_type_description
_atom_type_scat_dispersion_real
_atom_type_scat_dispersion_imag
_atom_type_scat_source
C C 0.0033 0.0016 'International Tables Vol C Tables 4.2.6.8 and 6.1.1.4'
H H 0.0000 0.0000 'International Tables Vol C Tables 4.2.6.8 and 6.1.1.4'
S S 0.1246 0.1234 'International Tables Vol C Tables 4.2.6.8 and 6.1.1.4'

loop_
_geom_angle_atom_site_label_1
_geom_angle_atom_site_label_2
_geom_angle_atom_site_label_3
_geom_angle
_geom_angle_site_symmetry_1
_geom_angle_site_symmetry_3
_geom_angle_publ_flag
S10 C44 S10 180.000(2) . 2_497 ?
C2 C1 C6 131.0(3) . . ?
C2 C1 S1 109.8(2) . . ?
C6 C1 S1 119.1(2) . . ?
C1 C2 C3 113.5(2) . . ?
C1 C2 S2 130.2(2) . . ?
C3 C2 S2 116.3(2) . . ?
C4 C3 C2 113.4(2) . . ?
C4 C3 S3 129.6(2) . . ?
C2 C3 S3 117.0(2) . . ?
C3 C4 C25 130.3(3) . . ?
C3 C4 S1 109.9(2) . . ?
C25 C4 S1 119.8(2) . . ?
C5 C5 S3 121.8(3) 2_666 . ?
C5 C5 S2 122.3(3) 2_666 . ?
S3 C5 S2 115.91(16) . . ?
C7 C6 C1 128.5(3) . . ?
C7 C6 S4 110.5(2) . . ?
C1 C6 S4 121.0(2) . . ?
C6 C7 C8 113.4(3) . . ?
C9 C8 C7 113.3(3) . . ?
C8 C9 C10 130.8(3) . . ?
C8 C9 S4 110.5(2) . . ?
C10 C9 S4 118.7(2) . . ?
C11 C10 C9 127.9(3) . . ?
C11 C10 S5 110.7(2) . . ?
C9 C10 S5 121.5(2) . . ?
C10 C11 C12 113.5(3) . . ?
C13 C12 C11 113.4(3) . . ?
C12 C13 C14 126.1(3) . . ?
C12 C13 S5 110.4(2) . . ?
C14 C13 S5 123.5(2) . . ?
C15 C14 C13 131.1(3) . . ?
C15 C14 S6 111.1(2) . . ?
C13 C14 S6 117.7(2) . . ?
C14 C15 C16 111.5(3) . . ?
C14 C15 C19 124.2(3) . . ?
C16 C15 C19 124.3(3) . . ?
C17 C16 C15 114.5(3) . . ?
C16 C17 C18 129.2(3) . . ?
C16 C17 S6 110.5(2) . . ?
C18 C17 S6 120.3(2) . . ?
C15 C19 C20 114.9(3) . . ?
C19 C20 C21 112.1(3) . . ?
C22 C21 C20 112.5(3) . . ?
C23 C22 C21 114.4(3) . . ?
C22 C23 C24 112.1(3) . . ?
C26 C25 C4 128.2(3) . . ?
C26 C25 S7 110.6(2) . . ?
C4 C25 S7 121.2(2) . . ?
C25 C26 C27 113.1(3) . . ?
C28 C27 C26 113.4(3) . . ?
C27 C28 C29 129.9(3) . . ?
C27 C28 S7 110.5(2) . . ?
C29 C28 S7 119.6(2) . . ?
C30 C29 C28 128.5(3) . . ?
C30 C29 S8 110.1(2) . . ?
C28 C29 S8 121.4(2) . . ?
C29 C30 C31 114.1(3) . . ?
C32 C31 C30 113.3(3) . . ?
C31 C32 C33 129.3(3) . . ?
C31 C32 S8 110.2(2) . . ?
C33 C32 S8 120.3(2) . . ?
C34 C33 C32 130.0(3) . . ?
C34 C33 S9 111.3(2) . . ?
C32 C33 S9 118.4(2) . . ?
C33 C34 C35 110.5(3) . . ?
C33 C34 C38 126.4(3) . . ?
C35 C34 C38 123.0(3) . . ?
C36 C35 C34 115.7(3) . . ?
C35 C36 C37 128.8(3) . . ?
C35 C36 S9 109.8(3) . . ?
C37 C36 S9 121.4(3) . . ?
C34 C38 C39 112.5(3) . . ?
C40 C39 C38 114.4(3) . . ?
C41 C40 C39 112.7(3) . . ?
C40 C41 C42 114.4(3) . . ?
C43 C42 C41 113.6(3) . . ?
C1 S1 C4 93.32(13) . . ?
C2 S2 C5 95.42(13) . . ?
C3 S3 C5 95.20(13) . . ?
C9 S4 C6 92.36(14) . . ?
C10 S5 C13 92.09(14) . . ?
C17 S6 C14 92.48(15) . . ?
C28 S7 C25 92.31(14) . . ?
C29 S8 C32 92.32(14) . . ?
C36 S9 C33 92.59(17) . . ?

loop_
_geom_bond_atom_site_label_1
_geom_bond_atom_site_label_2
_geom_bond_distance
_geom_bond_site_symmetry_2
_geom_bond_publ_flag
C44 S10 1.5022(12) . ?
C44 S10 1.5022(12) 2_497 ?
C1 C2 1.376(4) . ?
C1 C6 1.441(4) . ?
C1 S1 1.735(3) . ?
C2 C3 1.430(4) . ?
C2 S2 1.745(3) . ?
C3 C4 1.374(4) . ?
C3 S3 1.743(3) . ?
C4 C25 1.447(4) . ?
C4 S1 1.736(3) . ?
C5 C5 1.339(6) 2_666 ?
C5 S3 1.765(3) . ?
C5 S2 1.767(3) . ?
C6 C7 1.367(4) . ?
C6 S4 1.731(3) . ?
C7 C8 1.412(4) . ?
C8 C9 1.371(4) . ?
C9 C10 1.449(4) . ?
C9 S4 1.729(3) . ?
C10 C11 1.366(4) . ?
C10 S5 1.728(3) . ?
C11 C12 1.404(4) . ?
C12 C13 1.370(4) . ?
C13 C14 1.453(4) . ?
C13 S5 1.733(3) . ?
C14 C15 1.373(4) . ?
C14 S6 1.737(3) . ?
C15 C16 1.433(4) . ?
C15 C19 1.505(4) . ?
C16 C17 1.357(5) . ?
C17 C18 1.495(4) . ?
C17 S6 1.723(3) . ?
C19 C20 1.520(4) . ?
C20 C21 1.524(4) . ?
C21 C22 1.520(4) . ?
C22 C23 1.517(5) . ?
C23 C24 1.521(5) . ?
C25 C26 1.369(4) . ?
C25 S7 1.728(3) . ?
C26 C27 1.410(4) . ?
C27 C28 1.369(4) . ?
C28 C29 1.447(4) . ?
C28 S7 1.727(3) . ?
C29 C30 1.363(4) . ?
C29 S8 1.732(3) . ?
C30 C31 1.409(4) . ?
C31 C32 1.364(4) . ?
C32 C33 1.460(4) . ?
C32 S8 1.740(3) . ?
C33 C34 1.374(4) . ?
C33 S9 1.731(4) . ?
C34 C35 1.432(5) . ?
C34 C38 1.490(5) . ?
C35 C36 1.344(6) . ?
C36 C37 1.494(5) . ?
C36 S9 1.725(3) . ?
C38 C39 1.535(5) . ?
C39 C40 1.524(5) . ?
C40 C41 1.518(6) . ?
C41 C42 1.519(5) . ?
C42 C43 1.509(6) . ?

loop_
_geom_torsion_atom_site_label_1
_geom_torsion_atom_site_label_2
_geom_torsion_atom_site_label_3
_geom_torsion_atom_site_label_4
_geom_torsion
_geom_torsion_site_symmetry_1
_geom_torsion_site_symmetry_2
_geom_torsion_site_symmetry_3
_geom_torsion_site_symmetry_4
_geom_torsion_publ_flag
C6 C1 C2 C3 -177.7(3) . . . . ?
S1 C1 C2 C3 0.3(3) . . . . ?
C6 C1 C2 S2 3.5(5) . . . . ?
S1 C1 C2 S2 -178.55(19) . . . . ?
C1 C2 C3 C4 -1.3(4) . . . . ?
S2 C2 C3 C4 177.8(2) . . . . ?
C1 C2 C3 S3 179.8(2) . . . . ?
S2 C2 C3 S3 -1.1(3) . . . . ?
C2 C3 C4 C25 -176.8(3) . . . . ?
S3 C3 C4 C25 2.0(5) . . . . ?
C2 C3 C4 S1 1.6(3) . . . . ?
S3 C3 C4 S1 -179.66(19) . . . . ?
C2 C1 C6 C7 173.2(3) . . . . ?
S1 C1 C6 C7 -4.7(5) . . . . ?
C2 C1 C6 S4 -5.9(5) . . . . ?
S1 C1 C6 S4 176.22(17) . . . . ?
C1 C6 C7 C8 -179.9(3) . . . . ?
S4 C6 C7 C8 -0.7(4) . . . . ?
C6 C7 C8 C9 1.2(5) . . . . ?
C7 C8 C9 C10 177.2(3) . . . . ?
C7 C8 C9 S4 -1.1(4) . . . . ?
C8 C9 C10 C11 -168.2(4) . . . . ?
S4 C9 C10 C11 10.0(5) . . . . ?
C8 C9 C10 S5 11.9(5) . . . . ?
S4 C9 C10 S5 -169.92(17) . . . . ?
C9 C10 C11 C12 -180.0(3) . . . . ?
S5 C10 C11 C12 -0.1(4) . . . . ?
C10 C11 C12 C13 0.0(4) . . . . ?
C11 C12 C13 C14 177.4(3) . . . . ?
C11 C12 C13 S5 0.1(4) . . . . ?
C12 C13 C14 C15 176.9(3) . . . . ?
S5 C13 C14 C15 -6.1(5) . . . . ?
C12 C13 C14 S6 -6.8(4) . . . . ?
S5 C13 C14 S6 170.20(17) . . . . ?
C13 C14 C15 C16 176.9(3) . . . . ?
S6 C14 C15 C16 0.4(3) . . . . ?
C13 C14 C15 C19 -1.1(5) . . . . ?
S6 C14 C15 C19 -177.6(2) . . . . ?
C14 C15 C16 C17 -0.3(4) . . . . ?
C19 C15 C16 C17 177.7(3) . . . . ?
C15 C16 C17 C18 178.4(3) . . . . ?
C15 C16 C17 S6 0.1(4) . . . . ?
C14 C15 C19 C20 -175.2(3) . . . . ?
C16 C15 C19 C20 7.0(4) . . . . ?
C15 C19 C20 C21 179.5(3) . . . . ?
C19 C20 C21 C22 -176.1(3) . . . . ?
C20 C21 C22 C23 178.4(3) . . . . ?
C21 C22 C23 C24 -178.4(3) . . . . ?
C3 C4 C25 C26 161.1(3) . . . . ?
S1 C4 C25 C26 -17.1(5) . . . . ?
C3 C4 C25 S7 -18.2(5) . . . . ?
S1 C4 C25 S7 163.60(17) . . . . ?
C4 C25 C26 C27 -179.3(3) . . . . ?
S7 C25 C26 C27 0.1(4) . . . . ?
C25 C26 C27 C28 -0.3(4) . . . . ?
C26 C27 C28 C29 -179.1(3) . . . . ?
C26 C27 C28 S7 0.3(4) . . . . ?
C27 C28 C29 C30 171.1(3) . . . . ?
S7 C28 C29 C30 -8.3(4) . . . . ?
C27 C28 C29 S8 -11.6(5) . . . . ?
S7 C28 C29 S8 169.07(16) . . . . ?
C28 C29 C30 C31 175.9(3) . . . . ?
S8 C29 C30 C31 -1.6(4) . . . . ?
C29 C30 C31 C32 0.5(4) . . . . ?
C30 C31 C32 C33 -173.8(3) . . . . ?
C30 C31 C32 S8 0.9(4) . . . . ?
C31 C32 C33 C34 -33.0(5) . . . . ?
S8 C32 C33 C34 152.9(3) . . . . ?
C31 C32 C33 S9 141.0(3) . . . . ?
S8 C32 C33 S9 -33.1(3) . . . . ?
C32 C33 C34 C35 174.9(3) . . . . ?
S9 C33 C34 C35 0.5(3) . . . . ?
C32 C33 C34 C38 -4.2(5) . . . . ?
S9 C33 C34 C38 -178.6(3) . . . . ?
C33 C34 C35 C36 -0.5(4) . . . . ?
C38 C34 C35 C36 178.6(3) . . . . ?
C34 C35 C36 C37 -176.9(3) . . . . ?
C34 C35 C36 S9 0.2(4) . . . . ?
C33 C34 C38 C39 103.5(4) . . . . ?
C35 C34 C38 C39 -75.5(4) . . . . ?
C34 C38 C39 C40 178.1(3) . . . . ?
C38 C39 C40 C41 178.5(3) . . . . ?
C39 C40 C41 C42 -178.3(3) . . . . ?
C40 C41 C42 C43 179.7(3) . . . . ?
C2 C1 S1 C4 0.5(2) . . . . ?
C6 C1 S1 C4 178.8(3) . . . . ?
C3 C4 S1 C1 -1.2(2) . . . . ?
C25 C4 S1 C1 177.4(2) . . . . ?
C1 C2 S2 C5 177.1(3) . . . . ?
C3 C2 S2 C5 -1.8(3) . . . . ?
C5 C5 S2 C2 -176.8(4) 2_666 . . . ?
S3 C5 S2 C2 4.08(19) . . . . ?
C4 C3 S3 C5 -175.3(3) . . . . ?
C2 C3 S3 C5 3.4(2) . . . . ?
C5 C5 S3 C3 176.3(4) 2_666 . . . ?
S2 C5 S3 C3 -4.56(19) . . . . ?
C8 C9 S4 C6 0.6(3) . . . . ?
C10 C9 S4 C6 -178.0(3) . . . . ?
C7 C6 S4 C9 0.1(3) . . . . ?
C1 C6 S4 C9 179.3(3) . . . . ?
C11 C10 S5 C13 0.1(3) . . . . ?
C9 C10 S5 C13 180.0(3) . . . . ?
C12 C13 S5 C10 -0.1(3) . . . . ?
C14 C13 S5 C10 -177.5(3) . . . . ?
C16 C17 S6 C14 0.1(3) . . . . ?
C18 C17 S6 C14 -178.4(3) . . . . ?
C15 C14 S6 C17 -0.3(2) . . . . ?
C13 C14 S6 C17 -177.3(2) . . . . ?
C27 C28 S7 C25 -0.2(3) . . . . ?
C29 C28 S7 C25 179.2(2) . . . . ?
C26 C25 S7 C28 0.1(3) . . . . ?
C4 C25 S7 C28 179.5(3) . . . . ?
C30 C29 S8 C32 1.8(2) . . . . ?
C28 C29 S8 C32 -176.0(3) . . . . ?
C31 C32 S8 C29 -1.5(2) . . . . ?
C33 C32 S8 C29 173.7(3) . . . . ?
C35 C36 S9 C33 0.1(3) . . . . ?
C37 C36 S9 C33 177.5(3) . . . . ?
C34 C33 S9 C36 -0.4(3) . . . . ?
C32 C33 S9 C36 -175.4(2) . . . . ?
